data_4105636
loop_
_publ_author_name
'Appaso Mahadev Jadhav'
'Sabyasachi Bhunia'
'Hsin-Yi Liao'
'Rai-Shung Liu'

_publ_section_title
;
 Gold-Catalyzed Stereoselective Synthesis of Azacyclic Compounds through a
 Redox/[2 + 2 + 1] Cycloaddition Cascade of Nitroalkyne Substrates
;
_journal_name_full 'Journal of the American Chemical Society'
_journal_page_first 1769
_journal_page_last 1771
_journal_paper_doi 10.1021/ja110514s
_journal_volume 133
_journal_year 2011
_chemical_formula_sum 'C24 H26 N2 O4'
_chemical_formula_weight 406.47
_chemical_name_systematic
; 
 ? 
;
_space_group_IT_number 2
_symmetry_cell_setting triclinic
_symmetry_space_group_name_Hall '-P 1'
_symmetry_space_group_name_H-M 'P -1'
_atom_sites_solution_hydrogens geom
_atom_sites_solution_primary direct
_atom_sites_solution_secondary difmap
_audit_creation_method SHELXL-97
_cell_angle_alpha 72.580(4)
_cell_angle_beta 88.295(4)
_cell_angle_gamma 63.795(4)
_cell_formula_units_Z 2
_cell_length_a 9.0389(14)
_cell_length_b 10.0864(15)
_cell_length_c 13.588(2)
_cell_measurement_reflns_used 6359
_cell_measurement_temperature 100(2)
_cell_measurement_theta_max 26.3507
_cell_measurement_theta_min 2.3747
_cell_volume 1052.9(3)
_computing_structure_refinement 'SHELXL-97 (Sheldrick, 2008)'
_computing_structure_solution 'SHELXS-97 (Sheldrick, 2008)'
_diffrn_ambient_temperature 100(2)
_diffrn_detector_area_resol_mean 8.3333
_diffrn_measured_fraction_theta_full 0.994
_diffrn_measured_fraction_theta_max 0.994
_diffrn_measurement_device_type 'Bruker APEX-II CCD'
_diffrn_measurement_method '\f and \w scans'
_diffrn_radiation_monochromator graphite
_diffrn_radiation_source 'fine-focus sealed tube'
_diffrn_radiation_type MoK\a
_diffrn_radiation_wavelength 0.71073
_diffrn_reflns_av_R_equivalents 0.0199
_diffrn_reflns_av_sigmaI/netI 0.0207
_diffrn_reflns_limit_h_max 8
_diffrn_reflns_limit_h_min -11
_diffrn_reflns_limit_k_max 12
_diffrn_reflns_limit_k_min -12
_diffrn_reflns_limit_l_max 16
_diffrn_reflns_limit_l_min -16
_diffrn_reflns_number 15646
_diffrn_reflns_theta_full 26.40
_diffrn_reflns_theta_max 26.40
_diffrn_reflns_theta_min 1.58
_exptl_absorpt_coefficient_mu 0.088
_exptl_absorpt_correction_T_max 0.7454
_exptl_absorpt_correction_T_min 0.6791
_exptl_absorpt_correction_type multi-scan
_exptl_absorpt_process_details 'SADABS V2008/1 (Bruker AXS)'
_exptl_crystal_colour Red
_exptl_crystal_density_diffrn 1.282
_exptl_crystal_description Tabullar
_exptl_crystal_F_000 432
_exptl_crystal_size_max 0.18
_exptl_crystal_size_mid 0.15
_exptl_crystal_size_min 0.07
_refine_diff_density_max 0.329
_refine_diff_density_min -0.228
_refine_diff_density_rms 0.041
_refine_ls_extinction_method none
_refine_ls_goodness_of_fit_ref 1.018
_refine_ls_hydrogen_treatment constr
_refine_ls_matrix_type full
_refine_ls_number_parameters 277
_refine_ls_number_reflns 4302
_refine_ls_number_restraints 0
_refine_ls_restrained_S_all 1.018
_refine_ls_R_factor_all 0.0474
_refine_ls_R_factor_gt 0.0367
_refine_ls_shift/su_max 0.001
_refine_ls_shift/su_mean 0.000
_refine_ls_structure_factor_coef Fsqd
_refine_ls_weighting_details 'calc w=1/[\s^2^(Fo^2^)+(0.0469P)^2^+0.4754P] where P=(Fo^2^+2Fc^2^)/3'
_refine_ls_weighting_scheme calc
_refine_ls_wR_factor_gt 0.0909
_refine_ls_wR_factor_ref 0.0983
_reflns_number_gt 3565
_reflns_number_total 4302
_reflns_threshold_expression >2sigma(I)
_cod_data_source_file ja110514s_si_002.cif
_cod_data_source_block mo_100814lt_0m
_cod_database_code 4105636

loop_
_symmetry_equiv_pos_as_xyz
'x, y, z'
'-x, -y, -z'

loop_
_atom_site_label
_atom_site_type_symbol
_atom_site_fract_x
_atom_site_fract_y
_atom_site_fract_z
_atom_site_U_iso_or_equiv
_atom_site_adp_type
_atom_site_occupancy
_atom_site_symmetry_multiplicity
_atom_site_calc_flag
_atom_site_refinement_flags
C1 C 1.2209(2) 1.2129(2) 0.58150(12) 0.0307(4) Uani 1 1 d .
H1A H 1.2756 1.1019 0.5880 0.046 Uiso 1 1 calc R
H1B H 1.2975 1.2577 0.5584 0.046 Uiso 1 1 calc R
H1C H 1.1215 1.2671 0.5306 0.046 Uiso 1 1 calc R
C2 C 1.17125(17) 1.23162(16) 0.68614(10) 0.0196(3) Uani 1 1 d .
C3 C 1.05332(16) 1.16220(14) 0.72828(10) 0.0155(3) Uani 1 1 d .
C4 C 0.99459(16) 1.09471(14) 0.67344(10) 0.0152(3) Uani 1 1 d .
H4 H 1.0264 1.0921 0.6065 0.018 Uiso 1 1 calc R
C5 C 0.88989(16) 1.03152(14) 0.71662(10) 0.0149(3) Uani 1 1 d .
C6 C 0.83817(15) 1.03078(14) 0.81414(10) 0.0150(3) Uani 1 1 d .
C7 C 0.74188(16) 0.94950(15) 0.87250(9) 0.0157(3) Uani 1 1 d .
C8 C 0.78996(17) 0.79134(15) 0.87498(10) 0.0170(3) Uani 1 1 d .
H8 H 0.8603 0.7521 0.8266 0.020 Uiso 1 1 calc R
C9 C 0.73810(16) 0.69728(15) 0.94399(10) 0.0164(3) Uani 1 1 d .
C10 C 0.62819(16) 0.59196(14) 1.07955(10) 0.0156(3) Uani 1 1 d .
C11 C 0.54722(16) 0.57409(15) 1.16687(10) 0.0160(3) Uani 1 1 d .
H11 H 0.4761 0.6617 1.1871 0.019 Uiso 1 1 calc R
C12 C 0.57277(16) 0.42368(15) 1.22472(10) 0.0163(3) Uani 1 1 d .
C13 C 0.50047(17) 0.39045(15) 1.32732(10) 0.0175(3) Uani 1 1 d .
C14 C 0.39985(18) 0.53802(16) 1.35645(10) 0.0225(3) Uani 1 1 d .
H14A H 0.4714 0.5855 1.3635 0.034 Uiso 1 1 calc R
H14B H 0.3565 0.5112 1.4225 0.034 Uiso 1 1 calc R
H14C H 0.3071 0.6120 1.3020 0.034 Uiso 1 1 calc R
C15 C 0.3875(2) 0.31609(19) 1.31807(11) 0.0270(3) Uani 1 1 d .
H15A H 0.3455 0.2895 1.3847 0.040 Uiso 1 1 calc R
H15B H 0.4511 0.2213 1.2994 0.040 Uiso 1 1 calc R
H15C H 0.2940 0.3900 1.2642 0.040 Uiso 1 1 calc R
C16 C 0.64460(19) 0.27663(17) 1.41450(11) 0.0257(3) Uani 1 1 d .
H16A H 0.7188 0.3226 1.4184 0.039 Uiso 1 1 calc R
H16B H 0.7067 0.1784 1.3995 0.039 Uiso 1 1 calc R
H16C H 0.6000 0.2565 1.4810 0.039 Uiso 1 1 calc R
C17 C 0.67265(17) 0.29772(15) 1.18986(10) 0.0198(3) Uani 1 1 d .
H17 H 0.6854 0.1966 1.2275 0.024 Uiso 1 1 calc R
C18 C 0.75265(17) 0.31669(15) 1.10264(10) 0.0197(3) Uani 1 1 d .
H18 H 0.8201 0.2301 1.0804 0.024 Uiso 1 1 calc R
C19 C 0.73228(17) 0.46584(15) 1.04781(10) 0.0173(3) Uani 1 1 d .
C20 C 1.33006(19) 1.14545(19) 0.76403(12) 0.0291(3) Uani 1 1 d .
H20A H 1.3824 1.0342 0.7713 0.044 Uiso 1 1 calc R
H20B H 1.3014 1.1589 0.8317 0.044 Uiso 1 1 calc R
H20C H 1.4074 1.1885 0.7387 0.044 Uiso 1 1 calc R
C21 C 1.00030(16) 1.16502(15) 0.82572(10) 0.0172(3) Uani 1 1 d .
H21 H 1.0374 1.2112 0.8645 0.021 Uiso 1 1 calc R
C22 C 0.89484(16) 1.10191(14) 0.86692(10) 0.0163(3) Uani 1 1 d .
H22 H 0.8602 1.1072 0.9329 0.020 Uiso 1 1 calc R
C23 C 0.80976(17) 0.52307(15) 0.96070(10) 0.0174(3) Uani 1 1 d .
C24 C 1.0887(2) 1.40491(18) 0.67657(14) 0.0324(4) Uani 1 1 d .
H24A H 1.1645 1.4494 0.6501 0.049 Uiso 1 1 calc R
H24B H 1.0629 1.4165 0.7450 0.049 Uiso 1 1 calc R
H24C H 0.9860 1.4598 0.6285 0.049 Uiso 1 1 calc R
N1 N 0.62884(14) 0.72950(12) 1.01431(8) 0.0166(2) Uani 1 1 d .
H1 H 0.5670 0.8233 1.0186 0.020 Uiso 1 1 calc R
N2 N 0.82589(14) 0.97084(13) 0.65118(8) 0.0179(2) Uani 1 1 d .
O1 O 0.91385(13) 0.45359(11) 0.91182(7) 0.0230(2) Uani 1 1 d .
O2 O 0.91828(14) 0.90657(13) 0.59464(8) 0.0300(3) Uani 1 1 d .
O3 O 0.68175(12) 0.99169(12) 0.65571(7) 0.0237(2) Uani 1 1 d .
O4 O 0.63860(12) 1.01254(11) 0.92606(7) 0.0198(2) Uani 1 1 d .

loop_
_atom_site_aniso_label
_atom_site_aniso_U_11
_atom_site_aniso_U_22
_atom_site_aniso_U_33
_atom_site_aniso_U_23
_atom_site_aniso_U_13
_atom_site_aniso_U_12
C1 0.0354(9) 0.0444(9) 0.0287(8) -0.0172(7) 0.0154(7) -0.0294(8)
C2 0.0187(7) 0.0224(7) 0.0230(7) -0.0096(5) 0.0065(5) -0.0126(6)
C3 0.0130(6) 0.0127(6) 0.0183(6) -0.0042(5) 0.0015(5) -0.0040(5)
C4 0.0143(6) 0.0143(6) 0.0147(6) -0.0044(5) 0.0026(5) -0.0048(5)
C5 0.0142(6) 0.0127(6) 0.0163(6) -0.0049(5) 0.0006(5) -0.0045(5)
C6 0.0132(6) 0.0106(6) 0.0167(6) -0.0025(5) 0.0013(5) -0.0027(5)
C7 0.0150(6) 0.0156(6) 0.0138(6) -0.0031(5) 0.0010(5) -0.0058(5)
C8 0.0182(6) 0.0167(6) 0.0155(6) -0.0061(5) 0.0050(5) -0.0070(5)
C9 0.0177(6) 0.0155(6) 0.0159(6) -0.0064(5) 0.0029(5) -0.0068(5)
C10 0.0160(6) 0.0127(6) 0.0170(6) -0.0038(5) 0.0007(5) -0.0060(5)
C11 0.0155(6) 0.0133(6) 0.0175(6) -0.0054(5) 0.0028(5) -0.0050(5)
C12 0.0152(6) 0.0173(6) 0.0155(6) -0.0037(5) 0.0010(5) -0.0075(5)
C13 0.0183(6) 0.0166(6) 0.0161(6) -0.0029(5) 0.0027(5) -0.0081(5)
C14 0.0248(7) 0.0206(7) 0.0183(6) -0.0052(5) 0.0074(6) -0.0081(6)
C15 0.0316(8) 0.0353(8) 0.0242(7) -0.0112(6) 0.0100(6) -0.0232(7)
C16 0.0254(8) 0.0234(7) 0.0188(7) -0.0019(6) 0.0001(6) -0.0060(6)
C17 0.0237(7) 0.0125(6) 0.0211(6) -0.0026(5) 0.0030(5) -0.0082(6)
C18 0.0223(7) 0.0131(6) 0.0222(6) -0.0071(5) 0.0053(5) -0.0060(5)
C19 0.0187(6) 0.0155(6) 0.0176(6) -0.0063(5) 0.0037(5) -0.0071(5)
C20 0.0224(7) 0.0374(9) 0.0345(8) -0.0139(7) 0.0045(6) -0.0180(7)
C21 0.0175(6) 0.0151(6) 0.0188(6) -0.0067(5) 0.0007(5) -0.0061(5)
C22 0.0177(6) 0.0136(6) 0.0151(6) -0.0050(5) 0.0029(5) -0.0046(5)
C23 0.0200(7) 0.0150(6) 0.0171(6) -0.0056(5) 0.0024(5) -0.0075(5)
C24 0.0328(9) 0.0249(8) 0.0454(9) -0.0120(7) 0.0160(7) -0.0183(7)
N1 0.0190(6) 0.0110(5) 0.0185(5) -0.0050(4) 0.0067(4) -0.0059(5)
N2 0.0208(6) 0.0192(6) 0.0158(5) -0.0047(4) 0.0025(4) -0.0114(5)
O1 0.0280(5) 0.0190(5) 0.0231(5) -0.0108(4) 0.0113(4) -0.0093(4)
O2 0.0330(6) 0.0413(6) 0.0311(6) -0.0255(5) 0.0130(5) -0.0216(5)
O3 0.0214(5) 0.0312(6) 0.0231(5) -0.0060(4) 0.0013(4) -0.0176(5)
O4 0.0195(5) 0.0170(5) 0.0226(5) -0.0078(4) 0.0089(4) -0.0076(4)

loop_
_atom_type_symbol
_atom_type_description
_atom_type_scat_dispersion_real
_atom_type_scat_dispersion_imag
_atom_type_scat_source
C C 0.0033 0.0016 'International Tables Vol C Tables 4.2.6.8 and 6.1.1.4'
H H 0.0000 0.0000 'International Tables Vol C Tables 4.2.6.8 and 6.1.1.4'
N N 0.0061 0.0033 'International Tables Vol C Tables 4.2.6.8 and 6.1.1.4'
O O 0.0106 0.0060 'International Tables Vol C Tables 4.2.6.8 and 6.1.1.4'

loop_
_geom_angle_atom_site_label_1
_geom_angle_atom_site_label_2
_geom_angle_atom_site_label_3
_geom_angle
C2 C1 H1A 109.5
C2 C1 H1B 109.5
H1A C1 H1B 109.5
C2 C1 H1C 109.5
H1A C1 H1C 109.5
H1B C1 H1C 109.5
C1 C2 C3 112.59(11)
C1 C2 C24 109.52(12)
C3 C2 C24 109.38(11)
C1 C2 C20 108.06(12)
C3 C2 C20 108.06(11)
C24 C2 C20 109.15(12)
C4 C3 C21 117.48(12)
C4 C3 C2 122.77(11)
C21 C3 C2 119.75(11)
C5 C4 C3 120.00(12)
C5 C4 H4 120.0
C3 C4 H4 120.0
C4 C5 C6 123.34(11)
C4 C5 N2 116.51(11)
C6 C5 N2 120.06(11)
C5 C6 C22 115.95(12)
C5 C6 C7 127.20(11)
C22 C6 C7 116.59(11)
O4 C7 C8 122.17(12)
O4 C7 C6 118.86(11)
C8 C7 C6 118.43(11)
C9 C8 C7 122.22(12)
C9 C8 H8 118.9
C7 C8 H8 118.9
C8 C9 N1 129.81(12)
C8 C9 C23 123.07(12)
N1 C9 C23 106.97(11)
C11 C10 C19 122.03(12)
C11 C10 N1 127.86(12)
C19 C10 N1 110.01(11)
C10 C11 C12 118.32(12)
C10 C11 H11 120.8
C12 C11 H11 120.8
C11 C12 C17 119.31(12)
C11 C12 C13 122.12(12)
C17 C12 C13 118.53(11)
C14 C13 C12 112.33(11)
C14 C13 C15 108.91(12)
C12 C13 C15 109.12(11)
C14 C13 C16 108.12(11)
C12 C13 C16 108.70(11)
C15 C13 C16 109.63(11)
C13 C14 H14A 109.5
C13 C14 H14B 109.5
H14A C14 H14B 109.5
C13 C14 H14C 109.5
H14A C14 H14C 109.5
H14B C14 H14C 109.5
C13 C15 H15A 109.5
C13 C15 H15B 109.5
H15A C15 H15B 109.5
C13 C15 H15C 109.5
H15A C15 H15C 109.5
H15B C15 H15C 109.5
C13 C16 H16A 109.5
C13 C16 H16B 109.5
H16A C16 H16B 109.5
C13 C16 H16C 109.5
H16A C16 H16C 109.5
H16B C16 H16C 109.5
C18 C17 C12 121.89(12)
C18 C17 H17 119.1
C12 C17 H17 119.1
C17 C18 C19 118.48(12)
C17 C18 H18 120.8
C19 C18 H18 120.8
C10 C19 C18 119.86(12)
C10 C19 C23 107.67(11)
C18 C19 C23 132.34(12)
C2 C20 H20A 109.5
C2 C20 H20B 109.5
H20A C20 H20B 109.5
C2 C20 H20C 109.5
H20A C20 H20C 109.5
H20B C20 H20C 109.5
C22 C21 C3 121.42(12)
C22 C21 H21 119.3
C3 C21 H21 119.3
C21 C22 C6 121.78(12)
C21 C22 H22 119.1
C6 C22 H22 119.1
O1 C23 C19 130.51(12)
O1 C23 C9 124.71(12)
C19 C23 C9 104.71(11)
C2 C24 H24A 109.5
C2 C24 H24B 109.5
H24A C24 H24B 109.5
C2 C24 H24C 109.5
H24A C24 H24C 109.5
H24B C24 H24C 109.5
C9 N1 C10 110.52(11)
C9 N1 H1 124.7
C10 N1 H1 124.7
O2 N2 O3 124.58(11)
O2 N2 C5 117.90(11)
O3 N2 C5 117.50(11)

loop_
_geom_bond_atom_site_label_1
_geom_bond_atom_site_label_2
_geom_bond_distance
C1 C2 1.519(2)
C1 H1A 0.9800
C1 H1B 0.9800
C1 H1C 0.9800
C2 C3 1.5287(18)
C2 C24 1.532(2)
C2 C20 1.541(2)
C3 C4 1.3953(17)
C3 C21 1.3987(18)
C4 C5 1.3863(18)
C4 H4 0.9500
C5 C6 1.3909(18)
C5 N2 1.4727(16)
C6 C22 1.3950(18)
C6 C7 1.5028(18)
C7 O4 1.2320(16)
C7 C8 1.4462(18)
C8 C9 1.3538(18)
C8 H8 0.9500
C9 N1 1.3567(17)
C9 C23 1.5242(18)
C10 C11 1.3830(18)
C10 C19 1.3916(18)
C10 N1 1.4075(16)
C11 C12 1.4001(18)
C11 H11 0.9500
C12 C17 1.4055(19)
C12 C13 1.5306(18)
C13 C14 1.5281(19)
C13 C15 1.5363(19)
C13 C16 1.5411(18)
C14 H14A 0.9800
C14 H14B 0.9800
C14 H14C 0.9800
C15 H15A 0.9800
C15 H15B 0.9800
C15 H15C 0.9800
C16 H16A 0.9800
C16 H16B 0.9800
C16 H16C 0.9800
C17 C18 1.3783(19)
C17 H17 0.9500
C18 C19 1.3945(18)
C18 H18 0.9500
C19 C23 1.4572(18)
C20 H20A 0.9800
C20 H20B 0.9800
C20 H20C 0.9800
C21 C22 1.3849(19)
C21 H21 0.9500
C22 H22 0.9500
C23 O1 1.2152(16)
C24 H24A 0.9800
C24 H24B 0.9800
C24 H24C 0.9800
N1 H1 0.8800
N2 O2 1.2205(15)
N2 O3 1.2274(15)
